data_1547712
loop_
_publ_author_name
'Guo-Ming Ho'
'Medel Manuel L. Zulueta'
'Shang-Cheng Hung'

_publ_section_title
;
 Stereoselective one-pot synthesis of polypropionates
;
_journal_name_full 'Nature Cummunications'
_journal_page_first 679
_journal_paper_doi 10.1038/s41467-017-00787-y
_journal_volume 8
_journal_year 2017
_chemical_formula_moiety 'C11 H18 O4'
_chemical_formula_sum 'C11 H18 O4'
_chemical_formula_weight 214.25
_space_group_IT_number 2
_symmetry_cell_setting triclinic
_symmetry_Int_Tables_number 2
_symmetry_space_group_name_Hall '-P 1'
_symmetry_space_group_name_H-M 'P -1'
_atom_sites_solution_hydrogens difmap
_cell_angle_alpha 106.043(4)
_cell_angle_beta 97.618(4)
_cell_angle_gamma 99.673(3)
_cell_formula_units_Z 2
_cell_length_a 7.0078(3)
_cell_length_b 7.1563(3)
_cell_length_c 11.9748(6)
_cell_measurement_reflns_used 3251
_cell_measurement_temperature 100.0(2)
_cell_measurement_theta_max 29.4098
_cell_measurement_theta_min 2.9968
_cell_volume 558.69(5)
_computing_cell_refinement
;
        CrysAlisPro, Oxford Diffraction Ltd.,
        Version 1.171.34.40 (release 27-08-2010 CrysAlis171 .NET)
        (compiled Aug 27 2010,11:50:40)
;
_computing_data_collection
;
        CrysAlisPro, Oxford Diffraction Ltd.,
        Version 1.171.34.40 (release 27-08-2010 CrysAlis171 .NET)
        (compiled Aug 27 2010,11:50:40)
;
_computing_data_reduction
;
        CrysAlisPro, Oxford Diffraction Ltd.,
        Version 1.171.34.40 (release 27-08-2010 CrysAlis171 .NET)
        (compiled Aug 27 2010,11:50:40)
;
_computing_molecular_graphics 'Ortep-3 for Windows (Farrugia, 1997)'
_computing_publication_material 'WinGX publication routines (Farrugia, 1999)'
_computing_structure_refinement 'SHELXL-2013 (Sheldrick, 2013)'
_computing_structure_solution 'SHELXS-97 (Sheldrick, 1997)'
_diffrn_ambient_temperature 100.0(2)
_diffrn_detector_area_resol_mean 10.4875
_diffrn_measured_fraction_theta_full 0.999
_diffrn_measured_fraction_theta_max 0.85
_diffrn_measurement_device_type 'Xcalibur, Atlas, Gemini'
_diffrn_measurement_method '\w scans'
_diffrn_orient_matrix_UB_11 0.0185515
_diffrn_orient_matrix_UB_12 -0.028597
_diffrn_orient_matrix_UB_13 -0.0584835
_diffrn_orient_matrix_UB_21 0.1019595
_diffrn_orient_matrix_UB_22 0.0147763
_diffrn_orient_matrix_UB_23 0.0227795
_diffrn_orient_matrix_UB_31 -0.0138823
_diffrn_orient_matrix_UB_32 -0.1005719
_diffrn_orient_matrix_UB_33 -0.0001647
_diffrn_radiation_monochromator graphite
_diffrn_radiation_type MoK\a
_diffrn_radiation_wavelength 0.71073
_diffrn_reflns_av_R_equivalents 0.0179
_diffrn_reflns_av_unetI/netI 0.0529
_diffrn_reflns_Laue_measured_fraction_full 0.999
_diffrn_reflns_Laue_measured_fraction_max 0.85
_diffrn_reflns_limit_h_max 9
_diffrn_reflns_limit_h_min -9
_diffrn_reflns_limit_k_max 9
_diffrn_reflns_limit_k_min -9
_diffrn_reflns_limit_l_max 16
_diffrn_reflns_limit_l_min -14
_diffrn_reflns_number 5294
_diffrn_reflns_point_group_measured_fraction_full 0.999
_diffrn_reflns_point_group_measured_fraction_max 0.85
_diffrn_reflns_theta_full 25
_diffrn_reflns_theta_max 29.474
_diffrn_reflns_theta_min 3.003
_exptl_absorpt_coefficient_mu 0.096
_exptl_absorpt_correction_T_max 1
_exptl_absorpt_correction_T_min 0.9784
_exptl_absorpt_correction_type multi-scan
_exptl_absorpt_process_details
;
        CrysAlisPro, Oxford Diffraction Ltd.,
        Version 1.171.34.40 (release 27-08-2010 CrysAlis171 .NET)
        (compiled Aug 27 2010,11:50:40)
        Empirical absorption correction using spherical harmonics,
 implemented in SCALE3 ABSPACK scaling algorithm.
;
_exptl_crystal_colour colourless
_exptl_crystal_density_diffrn 1.274
_exptl_crystal_density_meas ?
_exptl_crystal_description prism
_exptl_crystal_F_000 232
_exptl_crystal_size_max 0.3
_exptl_crystal_size_mid 0.24
_exptl_crystal_size_min 0.2
_refine_diff_density_max 0.345
_refine_diff_density_min -0.226
_refine_diff_density_rms 0.042
_refine_ls_extinction_method none
_refine_ls_goodness_of_fit_ref 1.037
_refine_ls_hydrogen_treatment refall
_refine_ls_matrix_type full
_refine_ls_number_parameters 208
_refine_ls_number_reflns 2643
_refine_ls_number_restraints 0
_refine_ls_restrained_S_all 1.037
_refine_ls_R_factor_all 0.0424
_refine_ls_R_factor_gt 0.0364
_refine_ls_shift/su_max 0.001
_refine_ls_shift/su_mean 0
_refine_ls_structure_factor_coef Fsqd
_refine_ls_weighting_details 'w=1/[\s^2^(Fo^2^)+(0.0480P)^2^+0.1476P] where P=(Fo^2^+2Fc^2^)/3'
_refine_ls_weighting_scheme calc
_refine_ls_wR_factor_gt 0.0926
_refine_ls_wR_factor_ref 0.0967
_reflns_Friedel_coverage 0
_reflns_number_gt 2301
_reflns_number_total 2643
_reflns_threshold_expression 'I > 2\s(I)'
_cod_data_source_file 41467_2017_787_MOESM4_ESM.cif
_cod_data_source_block i13226
_cod_depositor_comments
;
The following automatic conversions were performed:

'_exptl_crystal_density_meas' value 'not measured' was changed to '?'
- the value is perceived as not measured.

Automatic conversion script
Id: cif_fix_values 5376 2017-05-30 11:51:03Z andrius 
;
_cod_original_cell_volume 558.69(4)
_cod_database_code 1547712

loop_
_symmetry_equiv_pos_as_xyz
'x, y, z'
'-x, -y, -z'

loop_
_atom_site_label
_atom_site_type_symbol
_atom_site_fract_x
_atom_site_fract_y
_atom_site_fract_z
_atom_site_U_iso_or_equiv
_atom_site_adp_type
_atom_site_occupancy
_atom_site_site_symmetry_order
_atom_site_calc_flag
_atom_site_refinement_flags_posn
_atom_site_refinement_flags_adp
_atom_site_refinement_flags_occupancy
_atom_site_disorder_assembly
_atom_site_disorder_group
O1 O 0.70057(12) 1.27392(12) 0.08295(8) 0.0255(2) Uani 1 1 d . . . . .
O2 O 0.75506(11) 0.97412(11) 0.05235(7) 0.01778(18) Uani 1 1 d . . . . .
O3 O 0.59725(11) 0.74847(11) 0.29532(6) 0.01817(18) Uani 1 1 d . . . . .
O4 O 0.64870(13) 0.81925(14) 0.49355(7) 0.0287(2) Uani 1 1 d . . . . .
C1 C 0.68048(15) 1.12382(16) 0.11190(10) 0.0175(2) Uani 1 1 d . . . . .
C2 C 0.58110(16) 1.09986(17) 0.21230(10) 0.0192(2) Uani 1 1 d . . . . .
C3 C 0.72411(16) 1.09302(16) 0.31920(10) 0.0182(2) Uani 1 1 d . . . . .
C4 C 0.77909(15) 0.89048(16) 0.30263(9) 0.0168(2) Uani 1 1 d . . . . .
C5 C 0.86064(15) 0.79654(16) 0.19280(9) 0.0160(2) Uani 1 1 d . . . . .
C6 C 0.73055(15) 0.78242(15) 0.07648(9) 0.0152(2) Uani 1 1 d . . . . .
C7 C 0.78094(18) 0.64426(18) -0.03070(10) 0.0218(2) Uani 1 1 d . . . . .
C8 C 0.90357(18) 1.26613(18) 0.35668(11) 0.0244(3) Uani 1 1 d . . . . .
C9 C 1.07683(16) 0.89149(19) 0.20095(11) 0.0219(2) Uani 1 1 d . . . . .
C10 C 0.54819(16) 0.73245(17) 0.39737(10) 0.0190(2) Uani 1 1 d . . . . .
C11 C 0.35289(18) 0.5928(2) 0.37611(11) 0.0251(3) Uani 1 1 d . . . . .
H2A H 0.524(2) 1.215(2) 0.2363(13) 0.025(4) Uiso 1 1 d . . . . .
H2B H 0.475(2) 0.978(2) 0.1852(13) 0.025(4) Uiso 1 1 d . . . . .
H3 H 0.650(2) 1.107(2) 0.3830(12) 0.020(3) Uiso 1 1 d . . . . .
H4 H 0.8727(19) 0.8967(19) 0.3731(12) 0.016(3) Uiso 1 1 d . . . . .
H5 H 0.8518(18) 0.659(2) 0.1921(11) 0.014(3) Uiso 1 1 d . . . . .
H6 H 0.5933(18) 0.7384(18) 0.0785(11) 0.011(3) Uiso 1 1 d . . . . .
H7A H 0.914(2) 0.695(2) -0.0422(13) 0.027(4) Uiso 1 1 d . . . . .
H7B H 0.685(2) 0.632(2) -0.1008(14) 0.032(4) Uiso 1 1 d . . . . .
H7C H 0.773(2) 0.514(2) -0.0222(14) 0.032(4) Uiso 1 1 d . . . . .
H8A H 0.976(2) 1.268(2) 0.2931(13) 0.027(4) Uiso 1 1 d . . . . .
H8B H 0.998(2) 1.263(2) 0.4266(14) 0.030(4) Uiso 1 1 d . . . . .
H8C H 0.861(2) 1.390(3) 0.3801(15) 0.038(4) Uiso 1 1 d . . . . .
H9A H 1.153(2) 0.920(2) 0.2805(13) 0.027(4) Uiso 1 1 d . . . . .
H9B H 1.094(2) 1.016(2) 0.1813(14) 0.033(4) Uiso 1 1 d . . . . .
H9C H 1.135(2) 0.802(2) 0.1478(14) 0.033(4) Uiso 1 1 d . . . . .
H11A H 0.291(3) 0.539(3) 0.2952(17) 0.049(5) Uiso 1 1 d . . . . .
H11B H 0.268(3) 0.664(3) 0.4191(19) 0.071(6) Uiso 1 1 d . . . . .
H11C H 0.365(3) 0.494(3) 0.4110(19) 0.070(6) Uiso 1 1 d . . . . .

loop_
_atom_site_aniso_label
_atom_site_aniso_U_11
_atom_site_aniso_U_22
_atom_site_aniso_U_33
_atom_site_aniso_U_23
_atom_site_aniso_U_13
_atom_site_aniso_U_12
O1 0.0272(4) 0.0185(4) 0.0343(5) 0.0136(4) 0.0059(4) 0.0050(3)
O2 0.0216(4) 0.0158(4) 0.0189(4) 0.0089(3) 0.0068(3) 0.0035(3)
O3 0.0180(4) 0.0203(4) 0.0144(4) 0.0062(3) 0.0041(3) -0.0030(3)
O4 0.0272(4) 0.0395(5) 0.0163(4) 0.0108(4) 0.0021(3) -0.0035(4)
C1 0.0134(5) 0.0163(5) 0.0211(5) 0.0058(4) -0.0002(4) 0.0013(4)
C2 0.0159(5) 0.0172(5) 0.0241(6) 0.0049(4) 0.0055(4) 0.0036(4)
C3 0.0174(5) 0.0176(5) 0.0165(5) 0.0018(4) 0.0052(4) -0.0007(4)
C4 0.0135(5) 0.0192(5) 0.0157(5) 0.0061(4) 0.0017(4) -0.0023(4)
C5 0.0159(5) 0.0152(5) 0.0178(5) 0.0068(4) 0.0040(4) 0.0022(4)
C6 0.0177(5) 0.0123(5) 0.0162(5) 0.0059(4) 0.0047(4) 0.0012(4)
C7 0.0289(6) 0.0191(6) 0.0184(5) 0.0057(4) 0.0077(5) 0.0057(4)
C8 0.0233(6) 0.0193(6) 0.0235(6) 0.0013(5) 0.0028(5) -0.0042(5)
C9 0.0146(5) 0.0259(6) 0.0250(6) 0.0078(5) 0.0048(4) 0.0029(4)
C10 0.0207(5) 0.0207(5) 0.0178(5) 0.0089(4) 0.0064(4) 0.0029(4)
C11 0.0245(6) 0.0287(6) 0.0206(6) 0.0087(5) 0.0080(5) -0.0031(5)

loop_
_atom_type_symbol
_atom_type_description
_atom_type_scat_dispersion_real
_atom_type_scat_dispersion_imag
_atom_type_scat_source
O O 0.0106 0.006 'International Tables Vol C Tables 4.2.6.8 and 6.1.1.4'
C C 0.0033 0.0016 'International Tables Vol C Tables 4.2.6.8 and 6.1.1.4'
H H 0 0 'International Tables Vol C Tables 4.2.6.8 and 6.1.1.4'

loop_
_geom_angle_atom_site_label_1
_geom_angle_atom_site_label_2
_geom_angle_atom_site_label_3
_geom_angle
_geom_angle_site_symmetry_1
_geom_angle_site_symmetry_3
C1 O2 C6 122.06(8) . .
C10 O3 C4 117.46(8) . .
O1 C1 O2 117.69(10) . .
O1 C1 C2 123.30(10) . .
O2 C1 C2 118.99(9) . .
C1 C2 C3 113.19(9) . .
C1 C2 H2A 106.0(8) . .
C3 C2 H2A 108.7(8) . .
C1 C2 H2B 110.3(8) . .
C3 C2 H2B 109.4(8) . .
H2A C2 H2B 109.2(12) . .
C8 C3 C4 113.07(9) . .
C8 C3 C2 111.78(9) . .
C4 C3 C2 113.11(9) . .
C8 C3 H3 108.4(8) . .
C4 C3 H3 104.7(8) . .
C2 C3 H3 105.1(8) . .
O3 C4 C3 106.45(8) . .
O3 C4 C5 104.90(8) . .
C3 C4 C5 119.59(9) . .
O3 C4 H4 108.0(7) . .
C3 C4 H4 109.1(8) . .
C5 C4 H4 108.2(8) . .
C6 C5 C9 112.62(9) . .
C6 C5 C4 113.57(9) . .
C9 C5 C4 112.78(9) . .
C6 C5 H5 104.7(7) . .
C9 C5 H5 108.6(7) . .
C4 C5 H5 103.8(7) . .
O2 C6 C7 103.76(8) . .
O2 C6 C5 111.95(8) . .
C7 C6 C5 113.30(9) . .
O2 C6 H6 108.3(7) . .
C7 C6 H6 108.8(7) . .
C5 C6 H6 110.4(7) . .
C6 C7 H7A 111.1(9) . .
C6 C7 H7B 109.2(9) . .
H7A C7 H7B 109.2(12) . .
C6 C7 H7C 110.2(9) . .
H7A C7 H7C 109.6(13) . .
H7B C7 H7C 107.6(13) . .
C3 C8 H8A 112.2(9) . .
C3 C8 H8B 112.3(9) . .
H8A C8 H8B 107.8(12) . .
C3 C8 H8C 109.4(10) . .
H8A C8 H8C 108.0(13) . .
H8B C8 H8C 106.8(13) . .
C5 C9 H9A 111.5(8) . .
C5 C9 H9B 113.2(9) . .
H9A C9 H9B 107.1(12) . .
C5 C9 H9C 109.8(9) . .
H9A C9 H9C 107.4(13) . .
H9B C9 H9C 107.6(13) . .
O4 C10 O3 124.21(10) . .
O4 C10 C11 124.51(10) . .
O3 C10 C11 111.28(9) . .
C10 C11 H11A 114.1(11) . .
C10 C11 H11B 108.0(13) . .
H11A C11 H11B 108.7(17) . .
C10 C11 H11C 110.1(14) . .
H11A C11 H11C 111.9(17) . .
H11B C11 H11C 103.4(18) . .

loop_
_geom_bond_atom_site_label_1
_geom_bond_atom_site_label_2
_geom_bond_distance
_geom_bond_site_symmetry_2
O1 C1 1.2091(13) .
O2 C1 1.3394(13) .
O2 C6 1.4656(12) .
O3 C10 1.3417(13) .
O3 C4 1.4664(12) .
O4 C10 1.2045(14) .
C1 C2 1.5019(15) .
C2 C3 1.5351(16) .
C2 H2A 0.968(15) .
C2 H2B 0.987(15) .
C3 C8 1.5288(15) .
C3 C4 1.5289(16) .
C3 H3 0.973(14) .
C4 C5 1.5323(15) .
C4 H4 0.983(13) .
C5 C6 1.5285(14) .
C5 C9 1.5313(15) .
C5 H5 0.976(13) .
C6 C7 1.5119(16) .
C6 H6 0.966(12) .
C7 H7A 0.986(15) .
C7 H7B 0.977(16) .
C7 H7C 0.955(16) .
C8 H8A 0.970(15) .
C8 H8B 1.007(15) .
C8 H8C 0.963(18) .
C9 H9A 0.978(15) .
C9 H9B 0.978(16) .
C9 H9C 0.953(17) .
C10 C11 1.4980(15) .
C11 H11A 0.949(19) .
C11 H11B 0.96(2) .
C11 H11C 0.92(2) .

loop_
_geom_torsion_atom_site_label_1
_geom_torsion_atom_site_label_2
_geom_torsion_atom_site_label_3
_geom_torsion_atom_site_label_4
_geom_torsion
_geom_torsion_site_symmetry_1
_geom_torsion_site_symmetry_2
_geom_torsion_site_symmetry_3
_geom_torsion_site_symmetry_4
C6 O2 C1 O1 -176.99(9) . . . .
C6 O2 C1 C2 4.43(14) . . . .
O1 C1 C2 C3 -110.37(12) . . . .
O2 C1 C2 C3 68.13(13) . . . .
C1 C2 C3 C8 50.28(13) . . . .
C1 C2 C3 C4 -78.72(11) . . . .
C10 O3 C4 C3 -85.36(11) . . . .
C10 O3 C4 C5 146.96(9) . . . .
C8 C3 C4 O3 166.77(9) . . . .
C2 C3 C4 O3 -64.89(10) . . . .
C8 C3 C4 C5 -74.81(12) . . . .
C2 C3 C4 C5 53.53(12) . . . .
O3 C4 C5 C6 66.24(10) . . . .
C3 C4 C5 C6 -52.97(12) . . . .
O3 C4 C5 C9 -164.09(9) . . . .
C3 C4 C5 C9 76.70(12) . . . .
C1 O2 C6 C7 163.86(9) . . . .
C1 O2 C6 C5 -73.61(11) . . . .
C9 C5 C6 O2 -51.69(12) . . . .
C4 C5 C6 O2 78.06(10) . . . .
C9 C5 C6 C7 65.23(12) . . . .
C4 C5 C6 C7 -165.02(9) . . . .
C4 O3 C10 O4 -3.99(16) . . . .
C4 O3 C10 C11 176.08(10) . . . .
